data_7123819
loop_
_publ_author_name
'Ruba, Eva'
'Mereiter, Kurt'
'Schmid, Roland'
'Kirchner, Karl'

_publ_section_title
;
 Reactivity of a metallacyclopentatriene intermediate:
 metal-to-ligand-to-metal re-migration of a phosphine ligand versus a 1,2
 hydrogen shift
;
_journal_name_full 'Chemical Communications'
_journal_page_first 1996
_journal_page_last 1997
_journal_paper_doi 10.1039/B104927P
_journal_volume 19
_journal_year 2001
_chemical_formula_moiety '(C33 H34 P Ru)+ , (P F6)-'
_chemical_formula_sum 'C33 H34 F6 P2 Ru'
_chemical_formula_weight 707.61
_space_group_IT_number 4
_space_group_name_Hall 'P 2yb'
_space_group_name_H-M_alt 'P 1 21 1'
_symmetry_cell_setting monoclinic
_symmetry_space_group_name_H-M 'P 1 21 1'
_atom_sites_solution_hydrogens geom
_atom_sites_solution_primary direct
_atom_sites_solution_secondary difmap
_cell_angle_alpha 90.00
_cell_angle_beta 92.86(1)
_cell_angle_gamma 90.00
_cell_formula_units_Z 2
_cell_length_a 9.952(5)
_cell_length_b 15.229(7)
_cell_length_c 10.059(6)
_cell_measurement_reflns_used 5860
_cell_measurement_temperature 297(2)
_cell_measurement_theta_max 29.5
_cell_measurement_theta_min 2.4
_cell_volume 1522.6(14)
_computing_cell_refinement 'Bruker SAINT'
_computing_data_collection 'Bruker SMART'
_computing_data_reduction 'Bruker SAINT, SADABS, and XPREP'
_computing_molecular_graphics 'Bruker SHELXTL'
_computing_publication_material 'Bruker SHELXTL'
_computing_structure_refinement 'SHELXL-97 (Sheldrick, 1997)'
_computing_structure_solution 'SHELXS-97 (Sheldrick, 1990)'
_diffrn_ambient_temperature 297(2)
_diffrn_measured_fraction_theta_full 0.999
_diffrn_measured_fraction_theta_max 0.999
_diffrn_measurement_device_type 'BRUKER SMART 3-circle with CCD area detector'
_diffrn_measurement_method 'omega scans'
_diffrn_radiation_monochromator graphite
_diffrn_radiation_source 'fine-focus sealed tube'
_diffrn_radiation_type MoK\a
_diffrn_radiation_wavelength 0.71073
_diffrn_reflns_av_R_equivalents 0.0251
_diffrn_reflns_av_sigmaI/netI 0.0236
_diffrn_reflns_limit_h_max 12
_diffrn_reflns_limit_h_min -12
_diffrn_reflns_limit_k_max 19
_diffrn_reflns_limit_k_min -19
_diffrn_reflns_limit_l_max 12
_diffrn_reflns_limit_l_min -12
_diffrn_reflns_number 17563
_diffrn_reflns_theta_full 27.00
_diffrn_reflns_theta_max 27.00
_diffrn_reflns_theta_min 2.03
_exptl_absorpt_coefficient_mu 0.679
_exptl_absorpt_correction_T_max 0.93
_exptl_absorpt_correction_T_min 0.65
_exptl_absorpt_correction_type 'semi-empirical from equivalents (SADABS)'
_exptl_crystal_colour red
_exptl_crystal_density_diffrn 1.543
_exptl_crystal_density_method 'not measured'
_exptl_crystal_description plate
_exptl_crystal_F_000 720
_exptl_crystal_preparation
;    
 crystallized from dichloromethane / diethylether by gas diffusion
 of diethylether at room temperature. Thin plates of red color.
;
_exptl_crystal_size_max 0.06
_exptl_crystal_size_mid 0.50
_exptl_crystal_size_min 0.60
_refine_diff_density_max 1.343
_refine_diff_density_min -0.859
_refine_diff_density_rms 0.068
_refine_ls_abs_structure_details 'Flack H D (1983), Acta Cryst. A39, 876-881'
_refine_ls_abs_structure_Flack 0.01(3)
_refine_ls_extinction_method none
_refine_ls_goodness_of_fit_ref 1.084
_refine_ls_hydrogen_treatment mixed
_refine_ls_matrix_type full
_refine_ls_number_parameters 385
_refine_ls_number_reflns 6607
_refine_ls_number_restraints 2
_refine_ls_restrained_S_all 1.084
_refine_ls_R_factor_all 0.0448
_refine_ls_R_factor_gt 0.0411
_refine_ls_shift/su_max 0.002
_refine_ls_shift/su_mean 0.000
_refine_ls_structure_factor_coef Fsqd
_refine_ls_weighting_details 'calc w=1/[\s^2^(Fo^2^)+(0.0460P)^2^+1.3962P] where P=(Fo^2^+2Fc^2^)/3'
_refine_ls_weighting_scheme calc
_refine_ls_wR_factor_gt 0.0993
_refine_ls_wR_factor_ref 0.1023
_reflns_number_gt 6238
_reflns_number_total 6607
_reflns_threshold_expression >2sigma(I)
_cod_data_source_file Chem-Comm-2001-19-1996.cif
_cod_data_source_block compd3b
_cod_depositor_comments
;
The following automatic conversions were performed:

data item '_symmetry_cell_setting' value 'Monoclinic' was changed to
'monoclinic' in accordance with the built-in table derived from the
CIF Core dictionary named 'cif_core.dic' version 2.4.5 last updated
on 2014-11-21.

Automatic conversion script
Id: cif_fix_values 6909 2019-04-08 15:41:33Z antanas 
;
_cod_original_sg_symbol_H-M P2(1)
_cod_database_code 7123819

loop_
_symmetry_equiv_pos_as_xyz
'x, y, z'
'-x, y+1/2, -z'

loop_
_atom_site_label
_atom_site_type_symbol
_atom_site_fract_x
_atom_site_fract_y
_atom_site_fract_z
_atom_site_U_iso_or_equiv
_atom_site_adp_type
_atom_site_occupancy
_atom_site_symmetry_multiplicity
_atom_site_calc_flag
_atom_site_refinement_flags
_atom_site_disorder_assembly
_atom_site_disorder_group
Ru Ru 0.23995(3) 0.13147(2) 0.66685(3) 0.04645(10) Uani 1 1 d . . .
P1 P 0.28928(10) 0.25010(7) 0.52677(9) 0.0368(2) Uani 1 1 d . . .
C1 C 0.0195(4) 0.1348(7) 0.6055(5) 0.0783(17) Uani 1 1 d . . .
H1 H -0.0222 0.1673 0.5301 0.094 Uiso 1 1 calc R . .
C2 C 0.0351(6) 0.1643(4) 0.7369(7) 0.0730(16) Uani 1 1 d . . .
H2 H 0.0068 0.2217 0.7696 0.088 Uiso 1 1 calc R . .
C3 C 0.0871(6) 0.0965(4) 0.8146(6) 0.0704(16) Uani 1 1 d . . .
H3 H 0.1020 0.0980 0.9116 0.084 Uiso 1 1 calc R . .
C4 C 0.1067(6) 0.0254(5) 0.7358(7) 0.0825(19) Uani 1 1 d . . .
H4 H 0.1360 -0.0328 0.7667 0.099 Uiso 1 1 calc R . .
C5 C 0.0609(7) 0.0469(5) 0.6051(8) 0.089(2) Uani 1 1 d . . .
H5 H 0.0544 0.0068 0.5289 0.107 Uiso 1 1 calc R . .
C6 C 0.3355(6) 0.2509(4) 0.8834(6) 0.0712(14) Uani 1 1 d . . .
H6A H 0.4088 0.2620 0.9469 0.107 Uiso 1 1 calc R . .
H6B H 0.2546 0.2413 0.9294 0.107 Uiso 1 1 calc R . .
H6C H 0.3235 0.3006 0.8253 0.107 Uiso 1 1 calc R . .
C7 C 0.3651(5) 0.1737(3) 0.8056(5) 0.0568(11) Uani 1 1 d . . .
C8 C 0.4849(4) 0.1257(4) 0.8445(4) 0.0532(9) Uani 1 1 d . . .
C9 C 0.5884(6) 0.1524(5) 0.9517(7) 0.083(2) Uani 1 1 d . . .
H9A H 0.6090 0.2142 0.9419 0.100 Uiso 1 1 calc R . .
H9B H 0.5512 0.1442 1.0382 0.100 Uiso 1 1 calc R . .
C10 C 0.7152(7) 0.1003(6) 0.9458(9) 0.109(3) Uani 1 1 d . . .
H10A H 0.7622 0.1173 0.8676 0.131 Uiso 1 1 calc R . .
H10B H 0.7733 0.1128 1.0237 0.131 Uiso 1 1 calc R . .
C11 C 0.6861(10) 0.0060(8) 0.9402(12) 0.145(4) Uani 1 1 d . . .
H11A H 0.6343 -0.0106 1.0154 0.174 Uiso 1 1 calc R . .
H11B H 0.7697 -0.0269 0.9454 0.174 Uiso 1 1 calc R . .
C12 C 0.6053(10) -0.0165(8) 0.8080(11) 0.151(5) Uani 1 1 d . . .
H12A H 0.6662 -0.0184 0.7358 0.181 Uiso 1 1 calc R . .
H12B H 0.5650 -0.0742 0.8155 0.181 Uiso 1 1 calc R . .
C13 C 0.4966(5) 0.0500(5) 0.7763(6) 0.0722(15) Uani 1 1 d . . .
C14 C 0.3910(6) 0.0248(4) 0.6760(6) 0.0661(13) Uani 1 1 d D . .
H14 H 0.347(6) -0.032(2) 0.692(6) 0.079 Uiso 1 1 d D . .
C15 C 0.3896(6) 0.0577(4) 0.5463(6) 0.0670(13) Uani 1 1 d G . .
H15A H 0.3469 0.0226 0.4757 0.080 Uiso 1 1 d G . .
H15B H 0.4608 0.0954 0.5167 0.080 Uiso 1 1 d G . .
C16 C 0.1875(4) 0.2497(3) 0.3700(4) 0.0405(8) Uani 1 1 d . . .
C17 C 0.1607(5) 0.1711(3) 0.3050(4) 0.0514(10) Uani 1 1 d . . .
H17 H 0.1939 0.1191 0.3423 0.062 Uiso 1 1 calc R . .
C18 C 0.0848(6) 0.1685(4) 0.1847(5) 0.0589(12) Uani 1 1 d . . .
H18 H 0.0677 0.1149 0.1426 0.071 Uiso 1 1 calc R . .
C19 C 0.0355(5) 0.2445(4) 0.1285(4) 0.0567(11) Uani 1 1 d . . .
H19 H -0.0158 0.2428 0.0488 0.068 Uiso 1 1 calc R . .
C20 C 0.0622(5) 0.3228(4) 0.1903(5) 0.0582(12) Uani 1 1 d . . .
H20 H 0.0300 0.3743 0.1507 0.070 Uiso 1 1 calc R . .
C21 C 0.1364(5) 0.3274(3) 0.3112(5) 0.0496(10) Uani 1 1 d . . .
H21 H 0.1521 0.3813 0.3526 0.060 Uiso 1 1 calc R . .
C22 C 0.2580(4) 0.3598(3) 0.5923(4) 0.0430(9) Uani 1 1 d . . .
C23 C 0.1317(5) 0.3795(4) 0.6379(5) 0.0592(12) Uani 1 1 d . . .
H23 H 0.0645 0.3370 0.6329 0.071 Uiso 1 1 calc R . .
C24 C 0.1046(6) 0.4610(4) 0.6905(6) 0.0686(15) Uani 1 1 d . . .
H24 H 0.0203 0.4725 0.7225 0.082 Uiso 1 1 calc R . .
C25 C 0.2010(7) 0.5250(4) 0.6956(6) 0.0749(16) Uani 1 1 d . . .
H25 H 0.1824 0.5800 0.7304 0.090 Uiso 1 1 calc R . .
C26 C 0.3238(8) 0.5077(5) 0.6497(10) 0.107(3) Uani 1 1 d . . .
H26 H 0.3890 0.5515 0.6514 0.129 Uiso 1 1 calc R . .
C27 C 0.3533(6) 0.4249(4) 0.6001(8) 0.089(2) Uani 1 1 d . . .
H27 H 0.4391 0.4136 0.5717 0.106 Uiso 1 1 calc R . .
C28 C 0.4617(4) 0.2594(3) 0.4711(4) 0.0412(8) Uani 1 1 d . . .
C29 C 0.5673(4) 0.2659(4) 0.5647(5) 0.0580(12) Uani 1 1 d . . .
H29 H 0.5498 0.2647 0.6546 0.070 Uiso 1 1 calc R . .
C30 C 0.6990(5) 0.2742(4) 0.5276(6) 0.0668(14) Uani 1 1 d . . .
H30 H 0.7688 0.2789 0.5922 0.080 Uiso 1 1 calc R . .
C31 C 0.7255(5) 0.2753(4) 0.3966(6) 0.0646(14) Uani 1 1 d . . .
H31 H 0.8133 0.2825 0.3710 0.078 Uiso 1 1 calc R . .
C32 C 0.6217(6) 0.2658(4) 0.3016(6) 0.0682(15) Uani 1 1 d . . .
H32 H 0.6401 0.2649 0.2119 0.082 Uiso 1 1 calc R . .
C33 C 0.4901(5) 0.2577(3) 0.3390(4) 0.0535(10) Uani 1 1 d . . .
H33 H 0.4208 0.2510 0.2743 0.064 Uiso 1 1 calc R . .
P2 P 0.74835(15) 0.41735(10) 0.89404(14) 0.0615(3) Uani 1 1 d . . .
F1 F 0.7685(5) 0.4540(3) 0.7501(4) 0.1026(13) Uani 1 1 d . . .
F2 F 0.7325(6) 0.3800(4) 1.0382(4) 0.136(2) Uani 1 1 d . . .
F3 F 0.6053(5) 0.3834(4) 0.8480(5) 0.1259(18) Uani 1 1 d . . .
F4 F 0.8938(4) 0.4510(3) 0.9407(4) 0.0889(11) Uani 1 1 d . . .
F5 F 0.8115(6) 0.3284(3) 0.8498(5) 0.1212(16) Uani 1 1 d . . .
F6 F 0.6889(5) 0.5090(4) 0.9377(7) 0.137(2) Uani 1 1 d . . .

loop_
_atom_site_aniso_label
_atom_site_aniso_U_11
_atom_site_aniso_U_22
_atom_site_aniso_U_33
_atom_site_aniso_U_23
_atom_site_aniso_U_13
_atom_site_aniso_U_12
Ru 0.04158(15) 0.05160(17) 0.04558(16) 0.01469(17) -0.00359(11) -0.00606(17)
P1 0.0380(5) 0.0375(5) 0.0352(5) 0.0013(4) 0.0047(4) -0.0001(4)
C1 0.043(2) 0.117(5) 0.074(3) 0.040(4) -0.009(2) -0.011(4)
C2 0.057(3) 0.076(4) 0.087(4) 0.019(3) 0.014(3) 0.011(2)
C3 0.058(3) 0.089(4) 0.065(3) 0.025(3) 0.012(2) -0.007(3)
C4 0.070(4) 0.069(4) 0.107(5) 0.027(4) -0.003(3) -0.023(3)
C5 0.074(4) 0.096(5) 0.096(5) -0.024(4) -0.005(3) -0.034(4)
C6 0.071(3) 0.057(3) 0.086(4) 0.000(3) 0.015(3) 0.001(3)
C7 0.057(3) 0.049(2) 0.064(3) -0.006(2) 0.001(2) -0.006(2)
C8 0.0475(19) 0.051(2) 0.060(2) 0.005(3) -0.0063(16) -0.009(3)
C9 0.065(3) 0.090(6) 0.092(4) 0.000(3) -0.028(3) -0.016(3)
C10 0.072(4) 0.137(9) 0.114(6) 0.012(5) -0.036(4) -0.007(4)
C11 0.103(6) 0.158(10) 0.167(9) -0.027(8) -0.069(7) 0.047(7)
C12 0.117(7) 0.173(10) 0.155(9) -0.068(8) -0.061(6) 0.079(7)
C13 0.055(3) 0.091(4) 0.070(3) -0.015(3) -0.007(2) 0.013(3)
C14 0.073(3) 0.055(3) 0.070(3) -0.008(3) -0.008(3) 0.009(3)
C15 0.078(4) 0.057(3) 0.065(3) -0.004(2) -0.002(3) 0.006(3)
C16 0.0415(18) 0.040(2) 0.0398(19) 0.0049(16) 0.0050(15) 0.0010(16)
C17 0.075(3) 0.041(2) 0.038(2) -0.0026(17) -0.0039(19) 0.003(2)
C18 0.076(3) 0.057(3) 0.043(2) -0.0013(19) -0.001(2) -0.008(2)
C19 0.056(3) 0.075(3) 0.038(2) -0.002(2) -0.0027(18) 0.001(2)
C20 0.061(3) 0.064(3) 0.049(3) 0.011(2) -0.004(2) 0.014(2)
C21 0.054(2) 0.044(2) 0.051(2) 0.0014(19) 0.0044(19) 0.0045(19)
C22 0.045(2) 0.049(2) 0.0357(19) 0.0032(17) 0.0070(16) 0.0050(17)
C23 0.052(3) 0.057(3) 0.071(3) 0.007(2) 0.023(2) 0.007(2)
C24 0.075(3) 0.066(3) 0.067(3) 0.004(3) 0.024(3) 0.026(3)
C25 0.088(4) 0.059(3) 0.078(4) -0.020(3) 0.017(3) 0.010(3)
C26 0.093(5) 0.062(4) 0.172(8) -0.060(5) 0.049(5) -0.018(4)
C27 0.061(3) 0.068(4) 0.140(6) -0.053(4) 0.035(4) -0.014(3)
C28 0.0421(19) 0.036(2) 0.046(2) 0.0008(16) 0.0108(16) 0.0024(15)
C29 0.044(2) 0.083(4) 0.048(2) -0.005(2) 0.0100(18) -0.003(2)
C30 0.043(2) 0.083(4) 0.075(3) -0.002(3) 0.007(2) -0.007(2)
C31 0.053(3) 0.059(3) 0.084(4) -0.005(3) 0.025(3) -0.006(2)
C32 0.071(3) 0.078(4) 0.058(3) 0.002(3) 0.028(3) -0.004(3)
C33 0.057(2) 0.060(3) 0.045(2) -0.002(2) 0.0105(19) -0.002(2)
P2 0.0666(8) 0.0633(8) 0.0542(7) -0.0022(6) -0.0005(6) -0.0159(6)
F1 0.125(3) 0.111(3) 0.069(2) 0.024(2) -0.017(2) -0.014(3)
F2 0.161(5) 0.178(5) 0.071(2) 0.017(3) 0.021(3) -0.078(4)
F3 0.086(3) 0.147(4) 0.142(4) -0.001(3) -0.023(3) -0.052(3)
F4 0.079(2) 0.109(3) 0.078(2) -0.006(2) -0.0029(18) -0.029(2)
F5 0.170(5) 0.073(3) 0.120(4) -0.010(3) -0.005(3) 0.021(3)
F6 0.114(4) 0.115(4) 0.180(5) -0.058(4) 0.003(3) 0.015(3)

loop_
_atom_type_symbol
_atom_type_description
_atom_type_scat_dispersion_real
_atom_type_scat_dispersion_imag
_atom_type_scat_source
C C 0.0033 0.0016 'International Tables Vol C Tables 4.2.6.8 and 6.1.1.4'
H H 0.0000 0.0000 'International Tables Vol C Tables 4.2.6.8 and 6.1.1.4'
F F 0.0171 0.0103 'International Tables Vol C Tables 4.2.6.8 and 6.1.1.4'
P P 0.1023 0.0942 'International Tables Vol C Tables 4.2.6.8 and 6.1.1.4'
Ru Ru -1.2594 0.8363 'International Tables Vol C Tables 4.2.6.8 and 6.1.1.4'

loop_
_geom_angle_atom_site_label_1
_geom_angle_atom_site_label_2
_geom_angle_atom_site_label_3
_geom_angle
_geom_angle_site_symmetry_1
_geom_angle_site_symmetry_3
C7 Ru C14 78.6(2) . .
C7 Ru C4 112.9(2) . .
C14 Ru C4 82.4(3) . .
C7 Ru C3 92.0(2) . .
C14 Ru C3 106.3(2) . .
C4 Ru C3 35.5(3) . .
C7 Ru C2 105.2(2) . .
C14 Ru C2 140.9(2) . .
C4 Ru C2 59.9(3) . .
C3 Ru C2 35.8(2) . .
C7 Ru C1 140.8(3) . .
C14 Ru C1 132.8(3) . .
C4 Ru C1 60.9(3) . .
C3 Ru C1 60.2(2) . .
C2 Ru C1 36.2(2) . .
C7 Ru C5 149.1(3) . .
C14 Ru C5 96.8(3) . .
C4 Ru C5 36.6(3) . .
C3 Ru C5 59.7(3) . .
C2 Ru C5 59.8(3) . .
C1 Ru C5 36.2(3) . .
C7 Ru C15 97.7(2) . .
C14 Ru C15 36.3(2) . .
C4 Ru C15 103.0(3) . .
C3 Ru C15 136.3(2) . .
C2 Ru C15 155.4(2) . .
C1 Ru C15 121.5(3) . .
C5 Ru C15 95.8(3) . .
C7 Ru P1 91.75(16) . .
C14 Ru P1 115.23(17) . .
C4 Ru P1 152.68(18) . .
C3 Ru P1 138.25(17) . .
C2 Ru P1 103.66(16) . .
C1 Ru P1 92.75(19) . .
C5 Ru P1 117.2(2) . .
C15 Ru P1 84.15(16) . .
C22 P1 C16 102.49(19) . .
C22 P1 C28 102.59(19) . .
C16 P1 C28 102.86(18) . .
C22 P1 Ru 116.13(13) . .
C16 P1 Ru 112.93(14) . .
C28 P1 Ru 117.84(13) . .
C2 C1 C5 106.9(5) . .
C2 C1 Ru 71.8(3) . .
C5 C1 Ru 72.3(3) . .
C2 C1 H1 126.4 . .
C5 C1 H1 126.4 . .
Ru C1 H1 126.4 . .
C3 C2 C1 108.4(6) . .
C3 C2 Ru 72.0(3) . .
C1 C2 Ru 72.0(3) . .
C3 C2 H2 125.7 . .
C1 C2 H2 125.7 . .
Ru C2 H2 125.7 . .
C4 C3 C2 109.0(6) . .
C4 C3 Ru 71.4(3) . .
C2 C3 Ru 72.2(3) . .
C4 C3 H3 125.4 . .
C2 C3 H3 125.4 . .
Ru C3 H3 125.4 . .
C3 C4 C5 108.0(6) . .
C3 C4 Ru 73.1(3) . .
C5 C4 Ru 73.2(3) . .
C3 C4 H4 125.7 . .
C5 C4 H4 125.7 . .
Ru C4 H4 125.7 . .
C1 C5 C4 107.5(6) . .
C1 C5 Ru 71.5(3) . .
C4 C5 Ru 70.2(3) . .
C1 C5 H5 126.2 . .
C4 C5 H5 126.2 . .
Ru C5 H5 126.2 . .
C7 C6 H6A 109.5 . .
C7 C6 H6B 109.5 . .
H6A C6 H6B 109.5 . .
C7 C6 H6C 109.5 . .
H6A C6 H6C 109.5 . .
H6B C6 H6C 109.5 . .
C8 C7 C6 117.0(5) . .
C8 C7 Ru 121.5(4) . .
C6 C7 Ru 121.2(4) . .
C13 C8 C7 112.8(4) . .
C13 C8 C9 121.3(5) . .
C7 C8 C9 125.8(6) . .
C10 C9 C8 112.1(6) . .
C10 C9 H9A 109.2 . .
C8 C9 H9A 109.2 . .
C10 C9 H9B 109.2 . .
C8 C9 H9B 109.2 . .
H9A C9 H9B 107.9 . .
C11 C10 C9 110.9(7) . .
C11 C10 H10A 109.5 . .
C9 C10 H10A 109.5 . .
C11 C10 H10B 109.5 . .
C9 C10 H10B 109.5 . .
H10A C10 H10B 108.1 . .
C10 C11 C12 109.9(10) . .
C10 C11 H11A 109.7 . .
C12 C11 H11A 109.7 . .
C10 C11 H11B 109.7 . .
C12 C11 H11B 109.7 . .
H11A C11 H11B 108.2 . .
C13 C12 C11 111.6(7) . .
C13 C12 H12A 109.3 . .
C11 C12 H12A 109.3 . .
C13 C12 H12B 109.3 . .
C11 C12 H12B 109.3 . .
H12A C12 H12B 108.0 . .
C8 C13 C14 119.7(5) . .
C8 C13 C12 123.2(6) . .
C14 C13 C12 116.8(6) . .
C15 C14 C13 121.3(6) . .
C15 C14 Ru 73.9(3) . .
C13 C14 Ru 107.3(4) . .
C15 C14 H14 119(4) . .
C13 C14 H14 115(4) . .
Ru C14 H14 110(4) . .
C14 C15 Ru 69.8(3) . .
C14 C15 H15A 118.0 . .
Ru C15 H15A 112.9 . .
C14 C15 H15B 121.7 . .
Ru C15 H15B 112.3 . .
H15A C15 H15B 113.7 . .
C17 C16 C21 118.1(4) . .
C17 C16 P1 119.7(3) . .
C21 C16 P1 122.2(3) . .
C16 C17 C18 121.3(4) . .
C16 C17 H17 119.4 . .
C18 C17 H17 119.4 . .
C19 C18 C17 120.0(5) . .
C19 C18 H18 120.0 . .
C17 C18 H18 120.0 . .
C20 C19 C18 119.6(4) . .
C20 C19 H19 120.2 . .
C18 C19 H19 120.2 . .
C19 C20 C21 121.6(5) . .
C19 C20 H20 119.2 . .
C21 C20 H20 119.2 . .
C20 C21 C16 119.3(5) . .
C20 C21 H21 120.3 . .
C16 C21 H21 120.3 . .
C27 C22 C23 117.3(5) . .
C27 C22 P1 123.5(4) . .
C23 C22 P1 119.2(4) . .
C24 C23 C22 121.1(5) . .
C24 C23 H23 119.5 . .
C22 C23 H23 119.5 . .
C25 C24 C23 120.3(5) . .
C25 C24 H24 119.8 . .
C23 C24 H24 119.8 . .
C26 C25 C24 119.5(5) . .
C26 C25 H25 120.2 . .
C24 C25 H25 120.2 . .
C25 C26 C27 120.6(6) . .
C25 C26 H26 119.7 . .
C27 C26 H26 119.7 . .
C22 C27 C26 121.2(6) . .
C22 C27 H27 119.4 . .
C26 C27 H27 119.4 . .
C33 C28 C29 118.4(4) . .
C33 C28 P1 122.3(3) . .
C29 C28 P1 119.3(3) . .
C28 C29 C30 121.4(4) . .
C28 C29 H29 119.3 . .
C30 C29 H29 119.3 . .
C31 C30 C29 119.7(5) . .
C31 C30 H30 120.2 . .
C29 C30 H30 120.2 . .
C30 C31 C32 119.7(5) . .
C30 C31 H31 120.1 . .
C32 C31 H31 120.1 . .
C31 C32 C33 120.4(5) . .
C31 C32 H32 119.8 . .
C33 C32 H32 119.8 . .
C28 C33 C32 120.3(5) . .
C28 C33 H33 119.9 . .
C32 C33 H33 119.9 . .
F3 P2 F5 90.1(3) . .
F3 P2 F2 91.3(3) . .
F5 P2 F2 90.5(3) . .
F3 P2 F1 90.0(3) . .
F5 P2 F1 88.5(3) . .
F2 P2 F1 178.4(3) . .
F3 P2 F4 179.5(3) . .
F5 P2 F4 89.5(3) . .
F2 P2 F4 88.6(3) . .
F1 P2 F4 90.1(2) . .
F3 P2 F6 91.6(3) . .
F5 P2 F6 178.1(3) . .
F2 P2 F6 90.4(4) . .
F1 P2 F6 90.5(3) . .
F4 P2 F6 88.9(3) . .

loop_
_geom_bond_atom_site_label_1
_geom_bond_atom_site_label_2
_geom_bond_distance
_geom_bond_site_symmetry_2
Ru C7 1.934(5) .
Ru C14 2.212(6) .
Ru C4 2.222(6) .
Ru C3 2.243(5) .
Ru C2 2.247(6) .
Ru C1 2.250(4) .
Ru C5 2.261(6) .
Ru C15 2.265(6) .
Ru P1 2.3578(13) .
P1 C22 1.828(5) .
P1 C16 1.831(4) .
P1 C28 1.837(4) .
C1 C2 1.397(10) .
C1 C5 1.401(12) .
C1 H1 0.9800 .
C2 C3 1.380(8) .
C2 H2 0.9800 .
C3 C4 1.361(10) .
C3 H3 0.9800 .
C4 C5 1.408(10) .
C4 H4 0.9800 .
C5 H5 0.9800 .
C6 C7 1.451(8) .
C6 H6A 0.9600 .
C6 H6B 0.9600 .
C6 H6C 0.9600 .
C7 C8 1.437(7) .
C8 C13 1.349(9) .
C8 C9 1.510(7) .
C9 C10 1.494(10) .
C9 H9A 0.9700 .
C9 H9B 0.9700 .
C10 C11 1.465(14) .
C10 H10A 0.9700 .
C10 H10B 0.9700 .
C11 C12 1.558(12) .
C11 H11A 0.9700 .
C11 H11B 0.9700 .
C12 C13 1.505(10) .
C12 H12A 0.9700 .
C12 H12B 0.9700 .
C13 C14 1.471(8) .
C14 C15 1.397(8) .
C14 H14 0.986(10) .
C15 H15A 0.9700 .
C15 H15B 0.9700 .
C16 C17 1.383(6) .
C16 C21 1.405(6) .
C17 C18 1.394(7) .
C17 H17 0.9300 .
C18 C19 1.369(8) .
C18 H18 0.9300 .
C19 C20 1.364(8) .
C19 H19 0.9300 .
C20 C21 1.393(7) .
C20 H20 0.9300 .
C21 H21 0.9300 .
C22 C27 1.372(7) .
C22 C23 1.392(6) .
C23 C24 1.382(8) .
C23 H23 0.9300 .
C24 C25 1.366(9) .
C24 H24 0.9300 .
C25 C26 1.353(10) .
C25 H25 0.9300 .
C26 C27 1.393(8) .
C26 H26 0.9300 .
C27 H27 0.9300 .
C28 C33 1.373(6) .
C28 C29 1.379(6) .
C29 C30 1.386(7) .
C29 H29 0.9300 .
C30 C31 1.357(8) .
C30 H30 0.9300 .
C31 C32 1.380(8) .
C31 H31 0.9300 .
C32 C33 1.385(7) .
C32 H32 0.9300 .
C33 H33 0.9300 .
P2 F3 1.563(4) .
P2 F5 1.568(5) .
P2 F2 1.573(4) .
P2 F1 1.574(4) .
P2 F4 1.584(4) .
P2 F6 1.587(5) .

loop_
_geom_torsion_atom_site_label_1
_geom_torsion_atom_site_label_2
_geom_torsion_atom_site_label_3
_geom_torsion_atom_site_label_4
_geom_torsion
_geom_torsion_site_symmetry_1
_geom_torsion_site_symmetry_2
_geom_torsion_site_symmetry_3
_geom_torsion_site_symmetry_4
C7 Ru P1 C22 -59.0(2) . . . .
C14 Ru P1 C22 -137.2(2) . . . .
C4 Ru P1 C22 96.3(5) . . . .
C3 Ru P1 C22 36.0(3) . . . .
C2 Ru P1 C22 47.1(2) . . . .
C1 Ru P1 C22 82.0(3) . . . .
C5 Ru P1 C22 109.9(3) . . . .
C15 Ru P1 C22 -156.6(2) . . . .
C7 Ru P1 C16 -176.9(2) . . . .
C14 Ru P1 C16 104.8(2) . . . .
C4 Ru P1 C16 -21.7(5) . . . .
C3 Ru P1 C16 -82.0(3) . . . .
C2 Ru P1 C16 -70.9(2) . . . .
C1 Ru P1 C16 -35.9(3) . . . .
C5 Ru P1 C16 -8.0(3) . . . .
C15 Ru P1 C16 85.5(2) . . . .
C7 Ru P1 C28 63.3(2) . . . .
C14 Ru P1 C28 -15.0(2) . . . .
C4 Ru P1 C28 -141.5(5) . . . .
C3 Ru P1 C28 158.2(3) . . . .
C2 Ru P1 C28 169.3(2) . . . .
C1 Ru P1 C28 -155.7(3) . . . .
C5 Ru P1 C28 -127.8(3) . . . .
C15 Ru P1 C28 -34.3(2) . . . .
C7 Ru C1 C2 -13.4(7) . . . .
C14 Ru C1 C2 121.7(5) . . . .
C4 Ru C1 C2 77.9(4) . . . .
C3 Ru C1 C2 36.9(4) . . . .
C5 Ru C1 C2 115.3(6) . . . .
C15 Ru C1 C2 165.6(4) . . . .
P1 Ru C1 C2 -109.6(4) . . . .
C7 Ru C1 C5 -128.7(5) . . . .
C14 Ru C1 C5 6.4(5) . . . .
C4 Ru C1 C5 -37.4(4) . . . .
C3 Ru C1 C5 -78.4(4) . . . .
C2 Ru C1 C5 -115.3(6) . . . .
C15 Ru C1 C5 50.4(5) . . . .
P1 Ru C1 C5 135.2(4) . . . .
C5 C1 C2 C3 1.1(6) . . . .
Ru C1 C2 C3 -63.2(4) . . . .
C5 C1 C2 Ru 64.2(4) . . . .
C7 Ru C2 C3 -71.7(4) . . . .
C14 Ru C2 C3 18.8(6) . . . .
C4 Ru C2 C3 36.3(4) . . . .
C1 Ru C2 C3 117.0(6) . . . .
C5 Ru C2 C3 78.9(4) . . . .
C15 Ru C2 C3 86.4(6) . . . .
P1 Ru C2 C3 -167.3(4) . . . .
C7 Ru C2 C1 171.3(5) . . . .
C14 Ru C2 C1 -98.2(5) . . . .
C4 Ru C2 C1 -80.7(5) . . . .
C3 Ru C2 C1 -117.0(6) . . . .
C5 Ru C2 C1 -38.1(5) . . . .
C15 Ru C2 C1 -30.6(8) . . . .
P1 Ru C2 C1 75.6(4) . . . .
C1 C2 C3 C4 0.9(7) . . . .
Ru C2 C3 C4 -62.3(4) . . . .
C1 C2 C3 Ru 63.2(4) . . . .
C7 Ru C3 C4 -128.5(4) . . . .
C14 Ru C3 C4 -49.8(4) . . . .
C2 Ru C3 C4 118.0(6) . . . .
C1 Ru C3 C4 80.6(5) . . . .
C5 Ru C3 C4 38.6(4) . . . .
C15 Ru C3 C4 -25.2(5) . . . .
P1 Ru C3 C4 136.6(3) . . . .
C7 Ru C3 C2 113.5(4) . . . .
C14 Ru C3 C2 -167.8(4) . . . .
C4 Ru C3 C2 -118.0(6) . . . .
C1 Ru C3 C2 -37.3(4) . . . .
C5 Ru C3 C2 -79.4(4) . . . .
C15 Ru C3 C2 -143.1(4) . . . .
P1 Ru C3 C2 18.7(5) . . . .
C2 C3 C4 C5 -2.5(7) . . . .
Ru C3 C4 C5 -65.4(4) . . . .
C2 C3 C4 Ru 62.8(4) . . . .
C7 Ru C4 C3 58.1(4) . . . .
C14 Ru C4 C3 132.3(4) . . . .
C2 Ru C4 C3 -36.7(4) . . . .
C1 Ru C4 C3 -78.5(4) . . . .
C5 Ru C4 C3 -115.5(6) . . . .
C15 Ru C4 C3 162.4(4) . . . .
P1 Ru C4 C3 -94.9(6) . . . .
C7 Ru C4 C5 173.6(4) . . . .
C14 Ru C4 C5 -112.2(5) . . . .
C3 Ru C4 C5 115.5(6) . . . .
C2 Ru C4 C5 78.8(5) . . . .
C1 Ru C4 C5 36.9(5) . . . .
C15 Ru C4 C5 -82.1(5) . . . .
P1 Ru C4 C5 20.6(8) . . . .
C2 C1 C5 C4 -2.5(7) . . . .
Ru C1 C5 C4 61.3(4) . . . .
C2 C1 C5 Ru -63.9(4) . . . .
C3 C4 C5 C1 3.1(7) . . . .
Ru C4 C5 C1 -62.2(4) . . . .
C3 C4 C5 Ru 65.3(4) . . . .
C7 Ru C5 C1 105.6(6) . . . .
C14 Ru C5 C1 -175.3(4) . . . .
C4 Ru C5 C1 117.2(6) . . . .
C3 Ru C5 C1 79.8(4) . . . .
C2 Ru C5 C1 38.2(4) . . . .
C15 Ru C5 C1 -138.7(4) . . . .
P1 Ru C5 C1 -52.3(4) . . . .
C7 Ru C5 C4 -11.6(8) . . . .
C14 Ru C5 C4 67.5(5) . . . .
C3 Ru C5 C4 -37.4(4) . . . .
C2 Ru C5 C4 -79.1(5) . . . .
C1 Ru C5 C4 -117.2(6) . . . .
C15 Ru C5 C4 104.1(5) . . . .
P1 Ru C5 C4 -169.5(4) . . . .
C14 Ru C7 C8 1.8(4) . . . .
C4 Ru C7 C8 78.4(5) . . . .
C3 Ru C7 C8 107.9(4) . . . .
C2 Ru C7 C8 141.7(4) . . . .
C1 Ru C7 C8 149.8(4) . . . .
C5 Ru C7 C8 85.9(6) . . . .
C15 Ru C7 C8 -29.3(4) . . . .
P1 Ru C7 C8 -113.6(4) . . . .
C14 Ru C7 C6 -172.4(5) . . . .
C4 Ru C7 C6 -95.7(5) . . . .
C3 Ru C7 C6 -66.2(5) . . . .
C2 Ru C7 C6 -32.4(5) . . . .
C1 Ru C7 C6 -24.3(7) . . . .
C5 Ru C7 C6 -88.3(7) . . . .
C15 Ru C7 C6 156.6(4) . . . .
P1 Ru C7 C6 72.2(4) . . . .
C6 C7 C8 C13 173.2(5) . . . .
Ru C7 C8 C13 -1.2(6) . . . .
C6 C7 C8 C9 -5.2(8) . . . .
Ru C7 C8 C9 -179.6(5) . . . .
C13 C8 C9 C10 15.2(9) . . . .
C7 C8 C9 C10 -166.5(6) . . . .
C8 C9 C10 C11 -50.5(10) . . . .
C9 C10 C11 C12 65.0(12) . . . .
C10 C11 C12 C13 -43.1(14) . . . .
C7 C8 C13 C14 -0.8(8) . . . .
C9 C8 C13 C14 177.7(6) . . . .
C7 C8 C13 C12 -173.5(8) . . . .
C9 C8 C13 C12 5.0(11) . . . .
C11 C12 C13 C8 8.9(14) . . . .
C11 C12 C13 C14 -164.0(9) . . . .
C8 C13 C14 C15 83.3(8) . . . .
C12 C13 C14 C15 -103.6(9) . . . .
C8 C13 C14 Ru 2.0(7) . . . .
C12 C13 C14 Ru 175.1(7) . . . .
C7 Ru C14 C15 -120.4(4) . . . .
C4 Ru C14 C15 124.3(4) . . . .
C3 Ru C14 C15 150.9(4) . . . .
C2 Ru C14 C15 139.6(4) . . . .
C1 Ru C14 C15 86.8(4) . . . .
C5 Ru C14 C15 90.6(4) . . . .
P1 Ru C14 C15 -33.8(4) . . . .
C7 Ru C14 C13 -1.9(4) . . . .
C4 Ru C14 C13 -117.2(5) . . . .
C3 Ru C14 C13 -90.6(5) . . . .
C2 Ru C14 C13 -101.9(5) . . . .
C1 Ru C14 C13 -154.8(4) . . . .
C5 Ru C14 C13 -150.9(5) . . . .
C15 Ru C14 C13 118.5(6) . . . .
P1 Ru C14 C13 84.7(4) . . . .
C13 C14 C15 Ru -100.8(5) . . . .
C7 Ru C15 C14 58.6(4) . . . .
C4 Ru C15 C14 -57.1(4) . . . .
C3 Ru C15 C14 -42.5(5) . . . .
C2 Ru C15 C14 -100.1(6) . . . .
C1 Ru C15 C14 -120.8(4) . . . .
C5 Ru C15 C14 -93.6(4) . . . .
P1 Ru C15 C14 149.6(4) . . . .
C22 P1 C16 C17 -165.6(4) . . . .
C28 P1 C16 C17 88.2(4) . . . .
Ru P1 C16 C17 -39.9(4) . . . .
C22 P1 C16 C21 15.4(4) . . . .
C28 P1 C16 C21 -90.8(4) . . . .
Ru P1 C16 C21 141.1(3) . . . .
C21 C16 C17 C18 -0.2(7) . . . .
P1 C16 C17 C18 -179.3(4) . . . .
C16 C17 C18 C19 0.1(8) . . . .
C17 C18 C19 C20 0.6(8) . . . .
C18 C19 C20 C21 -1.3(8) . . . .
C19 C20 C21 C16 1.3(8) . . . .
C17 C16 C21 C20 -0.5(7) . . . .
P1 C16 C21 C20 178.6(4) . . . .
C16 P1 C22 C27 -110.4(6) . . . .
C28 P1 C22 C27 -3.9(6) . . . .
Ru P1 C22 C27 126.1(5) . . . .
C16 P1 C22 C23 70.0(4) . . . .
C28 P1 C22 C23 176.5(4) . . . .
Ru P1 C22 C23 -53.5(4) . . . .
C27 C22 C23 C24 -0.8(8) . . . .
P1 C22 C23 C24 178.8(4) . . . .
C22 C23 C24 C25 1.6(9) . . . .
C23 C24 C25 C26 -0.5(11) . . . .
C24 C25 C26 C27 -1.4(14) . . . .
C23 C22 C27 C26 -1.0(11) . . . .
P1 C22 C27 C26 179.4(7) . . . .
C25 C26 C27 C22 2.1(15) . . . .
C22 P1 C28 C33 -111.1(4) . . . .
C16 P1 C28 C33 -5.0(4) . . . .
Ru P1 C28 C33 120.0(4) . . . .
C22 P1 C28 C29 70.8(4) . . . .
C16 P1 C28 C29 176.9(4) . . . .
Ru P1 C28 C29 -58.1(4) . . . .
C33 C28 C29 C30 2.6(8) . . . .
P1 C28 C29 C30 -179.2(4) . . . .
C28 C29 C30 C31 -0.5(9) . . . .
C29 C30 C31 C32 -1.8(9) . . . .
C30 C31 C32 C33 1.8(9) . . . .
C29 C28 C33 C32 -2.6(7) . . . .
P1 C28 C33 C32 179.3(4) . . . .
C31 C32 C33 C28 0.4(9) . . . .
